data_1504996
loop_
_publ_author_name
'Avetta, Jr, Christopher T'
'Konkol, Leah C.'
'Taylor, Carla N.'
'Dugan, Karen C.'
'Stern, Charlotte L.'
'Thomson, Regan J.'

_publ_section_title
;
 Diastereoselective oxidative carbon-carbon bond formation via silyl
 bis-enol ethers.
;
_journal_issue 24
_journal_name_full 'Organic letters'
_journal_page_first 5621
_journal_page_last 5624
_journal_paper_doi 10.1021/ol802516z
_journal_volume 10
_journal_year 2008
_chemical_absolute_configuration syn
_chemical_formula_sum 'C20 H22 O2'
_chemical_formula_weight 294.38
_chemical_name_systematic
; 
 ? 
;
_space_group_IT_number 19
_symmetry_cell_setting orthorhombic
_symmetry_space_group_name_Hall 'P 2ac 2ab'
_symmetry_space_group_name_H-M 'P 21 21 21'
_atom_sites_solution_hydrogens geom
_atom_sites_solution_primary direct
_atom_sites_solution_secondary difmap
_audit_creation_method SHELXL-97
_cell_angle_alpha 90.00
_cell_angle_beta 90.00
_cell_angle_gamma 90.00
_cell_formula_units_Z 4
_cell_length_a 10.4888(17)
_cell_length_b 12.241(2)
_cell_length_c 12.347(2)
_cell_measurement_reflns_used 5491
_cell_measurement_temperature 100(2)
_cell_measurement_theta_max 28.88
_cell_measurement_theta_min 2.34
_cell_volume 1585.3(4)
_computing_cell_refinement 'Bruker SMART'
_computing_data_collection 'Bruker SMART'
_computing_data_reduction 'Bruker SAINT'
_computing_molecular_graphics 'Bruker SHELXTL'
_computing_publication_material 'Bruker SHELXTL'
_computing_structure_refinement 'SHELXL-97 (Sheldrick, 1997)'
_computing_structure_solution 'SHELXS-97 (Sheldrick, 1990)'
_diffrn_ambient_temperature 100(2)
_diffrn_measured_fraction_theta_full 0.999
_diffrn_measured_fraction_theta_max 0.929
_diffrn_measurement_device_type 'CCD area detector'
_diffrn_measurement_method 'phi and omega scans'
_diffrn_radiation_monochromator graphite
_diffrn_radiation_source 'fine-focus sealed tube'
_diffrn_radiation_type MoK\a
_diffrn_radiation_wavelength 0.71073
_diffrn_reflns_av_R_equivalents 0.0409
_diffrn_reflns_av_sigmaI/netI 0.0195
_diffrn_reflns_limit_h_max 13
_diffrn_reflns_limit_h_min -13
_diffrn_reflns_limit_k_max 15
_diffrn_reflns_limit_k_min -15
_diffrn_reflns_limit_l_max 15
_diffrn_reflns_limit_l_min -15
_diffrn_reflns_number 14906
_diffrn_reflns_theta_full 25.00
_diffrn_reflns_theta_max 28.88
_diffrn_reflns_theta_min 2.34
_exptl_absorpt_coefficient_mu 0.078
_exptl_absorpt_correction_T_max 0.9794
_exptl_absorpt_correction_T_min 0.9572
_exptl_absorpt_correction_type numerical
_exptl_absorpt_process_details face-indexed
_exptl_crystal_colour colorless
_exptl_crystal_density_diffrn 1.233
_exptl_crystal_density_method 'not measured'
_exptl_crystal_description block
_exptl_crystal_F_000 632
_exptl_crystal_size_max 0.600
_exptl_crystal_size_mid 0.422
_exptl_crystal_size_min 0.274
_refine_diff_density_max 0.299
_refine_diff_density_min -0.166
_refine_diff_density_rms 0.043
_refine_ls_abs_structure_details 'Flack H D (1983), Acta Cryst. A39, 876-881'
_refine_ls_abs_structure_Flack 0(10)
_refine_ls_extinction_method none
_refine_ls_goodness_of_fit_ref 1.058
_refine_ls_hydrogen_treatment constr
_refine_ls_matrix_type full
_refine_ls_number_parameters 201
_refine_ls_number_reflns 2194
_refine_ls_number_restraints 0
_refine_ls_restrained_S_all 1.058
_refine_ls_R_factor_all 0.0392
_refine_ls_R_factor_gt 0.0365
_refine_ls_shift/su_max 0.000
_refine_ls_shift/su_mean 0.000
_refine_ls_structure_factor_coef Fsqd
_refine_ls_weighting_details 'calc w=1/[\s^2^(Fo^2^)+(0.0582P)^2^+0.3964P] where P=(Fo^2^+2Fc^2^)/3'
_refine_ls_weighting_scheme calc
_refine_ls_wR_factor_gt 0.0954
_refine_ls_wR_factor_ref 0.0979
_reflns_number_gt 2058
_reflns_number_total 2194
_reflns_threshold_expression >2sigma(I)
_cod_data_source_file ol802516z_si_009.cif
_cod_data_source_block s69ym
_cod_depositor_comments
;
The following automatic conversions were performed:

'_symmetry_cell_setting' value 'Orthorhombic' changed to
'orthorhombic' according to
/home/saulius/struct/CIF-dictionaries/cif_core.dic dictionary named
'cif_core.dic' version 2.4.1 from 2010-06-29.

Automatic conversion script
Id: cif_fix_values 1715 2011-07-08 13:25:40Z adriana 
;
_cod_original_sg_symbol_H-M P2(1)2(1)2(1)
_cod_database_code 1504996

loop_
_symmetry_equiv_pos_as_xyz
'x, y, z'
'-x+1/2, -y, z+1/2'
'-x, y+1/2, -z+1/2'
'x+1/2, -y+1/2, -z'

loop_
_atom_site_label
_atom_site_type_symbol
_atom_site_fract_x
_atom_site_fract_y
_atom_site_fract_z
_atom_site_U_iso_or_equiv
_atom_site_adp_type
_atom_site_occupancy
_atom_site_symmetry_multiplicity
_atom_site_calc_flag
_atom_site_refinement_flags
O1 O 0.14936(11) 0.80728(10) 0.10844(10) 0.0215(3) Uani 1 1 d .
O2 O 0.20524(12) 0.85295(12) 0.34890(10) 0.0270(3) Uani 1 1 d .
C6 C 0.27113(14) 0.96786(13) 0.15266(12) 0.0155(3) Uani 1 1 d .
H6 H 0.2749 1.0238 0.0938 0.019 Uiso 1 1 calc R
C16 C 0.04351(15) 1.03876(14) 0.16203(13) 0.0185(3) Uani 1 1 d .
H16A H 0.0687 1.0992 0.1133 0.022 Uiso 1 1 calc R
H16B H 0.0118 0.9778 0.1167 0.022 Uiso 1 1 calc R
C2 C 0.35344(16) 0.81764(13) 0.02718(13) 0.0181(3) Uani 1 1 d .
C1 C 0.24865(15) 0.85816(13) 0.09752(12) 0.0166(3) Uani 1 1 d .
C15 C -0.06274(16) 1.07753(14) 0.23739(14) 0.0215(3) Uani 1 1 d .
H15A H -0.0334 1.1422 0.2786 0.026 Uiso 1 1 calc R
H15B H -0.1380 1.0993 0.1940 0.026 Uiso 1 1 calc R
C8 C 0.12526(16) 0.91327(13) 0.30974(13) 0.0178(3) Uani 1 1 d .
C5 C 0.40515(15) 0.96505(13) 0.20544(13) 0.0168(3) Uani 1 1 d .
H5 H 0.4087 0.8998 0.2541 0.020 Uiso 1 1 calc R
C19 C 0.44199(17) 1.05669(16) 0.38029(14) 0.0258(4) Uani 1 1 d .
H19A H 0.4565 1.1201 0.4229 0.031 Uiso 1 1 calc R
H19B H 0.4347 0.9873 0.4142 0.031 Uiso 1 1 calc R
C9 C -0.01028(16) 0.90912(14) 0.34717(13) 0.0180(3) Uani 1 1 d .
C7 C 0.15990(15) 1.00059(13) 0.22673(13) 0.0161(3) Uani 1 1 d .
H7 H 0.1898 1.0654 0.2690 0.019 Uiso 1 1 calc R
C10 C -0.04568(17) 0.82566(14) 0.41926(14) 0.0219(3) Uani 1 1 d .
H10 H 0.0153 0.7726 0.4409 0.026 Uiso 1 1 calc R
C18 C 0.43197(15) 1.06499(14) 0.27375(14) 0.0196(3) Uani 1 1 d .
C11 C -0.16910(18) 0.82022(16) 0.45897(16) 0.0273(4) Uani 1 1 d .
H11 H -0.1931 0.7634 0.5072 0.033 Uiso 1 1 calc R
C14 C -0.09954(16) 0.98784(14) 0.31486(14) 0.0203(3) Uani 1 1 d .
C12 C -0.25754(18) 0.89871(17) 0.42760(16) 0.0296(4) Uani 1 1 d .
H12 H -0.3420 0.8957 0.4553 0.036 Uiso 1 1 calc R
C4 C 0.50506(15) 0.94892(14) 0.11570(13) 0.0189(3) Uani 1 1 d .
H4A H 0.5158 1.0185 0.0759 0.023 Uiso 1 1 calc R
H4B H 0.5880 0.9305 0.1494 0.023 Uiso 1 1 calc R
C17 C 0.32171(17) 0.72681(14) -0.05073(14) 0.0223(4) Uani 1 1 d .
H17A H 0.3973 0.7089 -0.0938 0.033 Uiso 1 1 calc R
H17B H 0.2528 0.7504 -0.0989 0.033 Uiso 1 1 calc R
H17C H 0.2944 0.6621 -0.0101 0.033 Uiso 1 1 calc R
C13 C -0.22381(16) 0.98137(16) 0.35623(15) 0.0261(4) Uani 1 1 d .
H13 H -0.2855 1.0341 0.3352 0.031 Uiso 1 1 calc R
C3 C 0.46997(15) 0.86077(14) 0.03686(13) 0.0190(3) Uani 1 1 d .
H3 H 0.5351 0.8337 -0.0094 0.023 Uiso 1 1 calc R
C20 C 0.4431(2) 1.17375(14) 0.21735(16) 0.0302(4) Uani 1 1 d .
H20A H 0.4479 1.2322 0.2715 0.045 Uiso 1 1 calc R
H20B H 0.3682 1.1852 0.1713 0.045 Uiso 1 1 calc R
H20C H 0.5202 1.1746 0.1726 0.045 Uiso 1 1 calc R

loop_
_atom_site_aniso_label
_atom_site_aniso_U_11
_atom_site_aniso_U_22
_atom_site_aniso_U_33
_atom_site_aniso_U_23
_atom_site_aniso_U_13
_atom_site_aniso_U_12
O1 0.0176(5) 0.0214(6) 0.0256(6) -0.0018(5) 0.0002(5) -0.0021(5)
O2 0.0210(6) 0.0332(7) 0.0268(6) 0.0116(6) 0.0014(5) 0.0042(5)
C6 0.0145(6) 0.0160(7) 0.0159(7) -0.0007(6) 0.0012(6) 0.0004(6)
C16 0.0170(7) 0.0205(7) 0.0181(7) 0.0012(6) 0.0003(6) 0.0027(6)
C2 0.0208(7) 0.0171(7) 0.0164(7) -0.0012(6) -0.0003(6) 0.0012(6)
C1 0.0172(7) 0.0172(7) 0.0153(7) 0.0009(6) -0.0025(6) 0.0025(6)
C15 0.0186(7) 0.0231(8) 0.0229(8) 0.0007(6) 0.0011(7) 0.0059(7)
C8 0.0184(7) 0.0200(7) 0.0150(7) 0.0006(6) 0.0006(6) -0.0013(6)
C5 0.0153(7) 0.0177(7) 0.0173(7) -0.0009(6) -0.0004(6) 0.0000(6)
C19 0.0224(8) 0.0322(9) 0.0229(8) -0.0072(7) -0.0024(7) 0.0015(8)
C9 0.0178(7) 0.0191(8) 0.0171(7) -0.0034(6) 0.0010(6) -0.0022(6)
C7 0.0150(6) 0.0168(7) 0.0166(7) 0.0007(6) 0.0002(6) 0.0007(6)
C10 0.0237(8) 0.0218(8) 0.0203(8) -0.0013(6) 0.0016(7) -0.0034(7)
C18 0.0137(7) 0.0215(8) 0.0235(8) -0.0044(6) 0.0008(6) -0.0010(6)
C11 0.0284(9) 0.0278(9) 0.0257(8) -0.0018(7) 0.0061(8) -0.0095(8)
C14 0.0179(7) 0.0230(8) 0.0199(8) -0.0039(6) 0.0010(6) -0.0005(6)
C12 0.0198(8) 0.0375(10) 0.0315(9) -0.0060(8) 0.0071(8) -0.0068(8)
C4 0.0159(7) 0.0211(8) 0.0199(7) -0.0023(6) 0.0012(6) -0.0009(6)
C17 0.0221(8) 0.0223(8) 0.0225(8) -0.0064(7) -0.0009(7) 0.0008(7)
C13 0.0177(8) 0.0315(10) 0.0292(9) -0.0043(8) 0.0024(7) 0.0010(7)
C3 0.0198(7) 0.0190(7) 0.0183(7) -0.0013(6) 0.0012(6) 0.0029(6)
C20 0.0408(10) 0.0206(8) 0.0290(9) -0.0044(7) 0.0015(9) -0.0053(8)

loop_
_atom_type_symbol
_atom_type_description
_atom_type_scat_dispersion_real
_atom_type_scat_dispersion_imag
_atom_type_scat_source
C C 0.0033 0.0000 'International Tables Vol C Tables 4.2.6.8 and 6.1.1.4'
H H 0.0000 0.0000 'International Tables Vol C Tables 4.2.6.8 and 6.1.1.4'
O O 0.0106 0.0000 'International Tables Vol C Tables 4.2.6.8 and 6.1.1.4'

loop_
_geom_angle_atom_site_label_1
_geom_angle_atom_site_label_2
_geom_angle_atom_site_label_3
_geom_angle
C1 C6 C7 112.24(13)
C1 C6 C5 107.98(12)
C7 C6 C5 116.39(13)
C1 C6 H6 106.5
C7 C6 H6 106.5
C5 C6 H6 106.5
C15 C16 C7 111.01(13)
C15 C16 H16A 109.4
C7 C16 H16A 109.4
C15 C16 H16B 109.4
C7 C16 H16B 109.4
H16A C16 H16B 108.0
C3 C2 C1 119.49(15)
C3 C2 C17 123.38(15)
C1 C2 C17 117.12(14)
O1 C1 C2 121.68(15)
O1 C1 C6 122.15(14)
C2 C1 C6 116.15(13)
C14 C15 C16 110.32(14)
C14 C15 H15A 109.6
C16 C15 H15A 109.6
C14 C15 H15B 109.6
C16 C15 H15B 109.6
H15A C15 H15B 108.1
O2 C8 C9 120.77(15)
O2 C8 C7 121.85(15)
C9 C8 C7 117.26(14)
C18 C5 C4 112.27(13)
C18 C5 C6 112.66(13)
C4 C5 C6 108.54(12)
C18 C5 H5 107.7
C4 C5 H5 107.7
C6 C5 H5 107.7
C18 C19 H19A 120.0
C18 C19 H19B 120.0
H19A C19 H19B 120.0
C14 C9 C10 120.25(15)
C14 C9 C8 121.58(15)
C10 C9 C8 118.14(15)
C8 C7 C16 111.99(14)
C8 C7 C6 113.48(13)
C16 C7 C6 111.99(13)
C8 C7 H7 106.3
C16 C7 H7 106.3
C6 C7 H7 106.3
C11 C10 C9 120.40(17)
C11 C10 H10 119.8
C9 C10 H10 119.8
C19 C18 C20 121.40(16)
C19 C18 C5 120.46(16)
C20 C18 C5 118.11(14)
C10 C11 C12 119.43(17)
C10 C11 H11 120.3
C12 C11 H11 120.3
C9 C14 C13 118.58(16)
C9 C14 C15 120.71(15)
C13 C14 C15 120.71(16)
C13 C12 C11 120.70(17)
C13 C12 H12 119.7
C11 C12 H12 119.7
C3 C4 C5 113.14(13)
C3 C4 H4A 109.0
C5 C4 H4A 109.0
C3 C4 H4B 109.0
C5 C4 H4B 109.0
H4A C4 H4B 107.8
C2 C17 H17A 109.5
C2 C17 H17B 109.5
H17A C17 H17B 109.5
C2 C17 H17C 109.5
H17A C17 H17C 109.5
H17B C17 H17C 109.5
C12 C13 C14 120.64(17)
C12 C13 H13 119.7
C14 C13 H13 119.7
C2 C3 C4 124.52(15)
C2 C3 H3 117.7
C4 C3 H3 117.7
C18 C20 H20A 109.5
C18 C20 H20B 109.5
H20A C20 H20B 109.5
C18 C20 H20C 109.5
H20A C20 H20C 109.5
H20B C20 H20C 109.5

loop_
_geom_bond_atom_site_label_1
_geom_bond_atom_site_label_2
_geom_bond_distance
O1 C1 1.221(2)
O2 C8 1.218(2)
C6 C1 1.524(2)
C6 C7 1.536(2)
C6 C5 1.550(2)
C6 H6 1.0000
C16 C15 1.527(2)
C16 C7 1.532(2)
C16 H16A 0.9900
C16 H16B 0.9900
C2 C3 1.337(2)
C2 C1 1.486(2)
C2 C17 1.507(2)
C15 C14 1.506(2)
C15 H15A 0.9900
C15 H15B 0.9900
C8 C9 1.496(2)
C8 C7 1.525(2)
C5 C18 1.512(2)
C5 C4 1.538(2)
C5 H5 1.0000
C19 C18 1.324(3)
C19 H19A 0.9500
C19 H19B 0.9500
C9 C14 1.401(2)
C9 C10 1.405(2)
C7 H7 1.0000
C10 C11 1.386(3)
C10 H10 0.9500
C18 C20 1.507(2)
C11 C12 1.391(3)
C11 H11 0.9500
C14 C13 1.402(2)
C12 C13 1.388(3)
C12 H12 0.9500
C4 C3 1.499(2)
C4 H4A 0.9900
C4 H4B 0.9900
C17 H17A 0.9800
C17 H17B 0.9800
C17 H17C 0.9800
C13 H13 0.9500
C3 H3 0.9500
C20 H20A 0.9800
C20 H20B 0.9800
C20 H20C 0.9800

loop_
_geom_torsion_atom_site_label_1
_geom_torsion_atom_site_label_2
_geom_torsion_atom_site_label_3
_geom_torsion_atom_site_label_4
_geom_torsion
C3 C2 C1 O1 -164.27(16)
C17 C2 C1 O1 14.4(2)
C3 C2 C1 C6 17.2(2)
C17 C2 C1 C6 -164.08(14)
C7 C6 C1 O1 3.6(2)
C5 C6 C1 O1 133.24(15)
C7 C6 C1 C2 -177.86(13)
C5 C6 C1 C2 -48.25(17)
C7 C16 C15 C14 -57.23(18)
C1 C6 C5 C18 -173.35(13)
C7 C6 C5 C18 -46.10(18)
C1 C6 C5 C4 61.68(15)
C7 C6 C5 C4 -171.07(14)
O2 C8 C9 C14 170.65(16)
C7 C8 C9 C14 -5.4(2)
O2 C8 C9 C10 -7.2(2)
C7 C8 C9 C10 176.69(14)
O2 C8 C7 C16 160.71(16)
C9 C8 C7 C16 -23.2(2)
O2 C8 C7 C6 32.7(2)
C9 C8 C7 C6 -151.24(14)
C15 C16 C7 C8 54.73(18)
C15 C16 C7 C6 -176.48(13)
C1 C6 C7 C8 53.49(17)
C5 C6 C7 C8 -71.62(18)
C1 C6 C7 C16 -74.51(17)
C5 C6 C7 C16 160.38(13)
C14 C9 C10 C11 0.1(3)
C8 C9 C10 C11 178.00(16)
C4 C5 C18 C19 -125.22(18)
C6 C5 C18 C19 111.87(18)
C4 C5 C18 C20 56.5(2)
C6 C5 C18 C20 -66.42(19)
C9 C10 C11 C12 -0.6(3)
C10 C9 C14 C13 0.2(2)
C8 C9 C14 C13 -177.63(15)
C10 C9 C14 C15 -179.85(15)
C8 C9 C14 C15 2.3(2)
C16 C15 C14 C9 29.0(2)
C16 C15 C14 C13 -151.02(16)
C10 C11 C12 C13 0.7(3)
C18 C5 C4 C3 -171.29(13)
C6 C5 C4 C3 -46.08(17)
C11 C12 C13 C14 -0.4(3)
C9 C14 C13 C12 0.0(3)
C15 C14 C13 C12 -179.99(16)
C1 C2 C3 C4 0.4(3)
C17 C2 C3 C4 -178.23(15)
C5 C4 C3 C2 15.3(2)

loop_
_cod_related_entry_id
_cod_related_entry_database
_cod_related_entry_code
1 ChemSpider 30651535
